data_7720469
loop_
_publ_author_name
'Gong, Yi'
'Shibata, Kaname'
'Michiue, Kenji'
'Gbertyo, Joseph'
'Rais, Zaid'
'Elsegood, Mark R. J.'
'Prior, Timothy J.'
'Redshaw, Carl'

_publ_section_title
;
 Phenoxybis(imine) complexes of vanadium: structure, ethylene
 polymerization, and ring opening polymerization of &#x3b5;-caprolactone.
;
_journal_issue 4
_journal_name_full 'Dalton transactions (Cambridge, England : 2003)'
_journal_page_first 1866
_journal_page_last 1881
_journal_paper_doi 10.1039/d5dt02846a
_journal_volume 55
_journal_year 2026
_chemical_formula_moiety 'C66 H82 N4 O3 V'
_chemical_formula_sum 'C66 H82 N4 O3 V'
_chemical_formula_weight 1030.29
_chemical_properties_physical Air-sensitive,Moisture-sensitive
_space_group_crystal_system monoclinic
_space_group_IT_number 14
_space_group_name_Hall '-P 2ybc'
_space_group_name_H-M_alt 'P 1 21/c 1'
_atom_sites_solution_hydrogens geom
_atom_sites_solution_primary direct
_atom_sites_solution_secondary difmap
_audit_creation_method SHELXL-2019/3
_audit_update_record
;
2025-01-20 deposited with the CCDC.	2025-12-16 downloaded from the CCDC.
;
_cell_angle_alpha 90
_cell_angle_beta 104.6408(10)
_cell_angle_gamma 90
_cell_formula_units_Z 2
_cell_length_a 9.2637(5)
_cell_length_b 32.1121(19)
_cell_length_c 10.5093(6)
_cell_measurement_reflns_used 7618
_cell_measurement_temperature 150(2)
_cell_measurement_theta_max 26.05
_cell_measurement_theta_min 2.36
_cell_volume 3024.8(3)
_computing_cell_refinement 'Bruker SMART'
_computing_data_collection 'Bruker SMART'
_computing_data_reduction 'Bruker SAINT'
_computing_molecular_graphics 'Bruker SHELXTL'
_computing_publication_material 'Bruker SHELXTL'
_computing_structure_refinement 'SHELXL-2019/3 (Sheldrick, 2019)'
_computing_structure_solution 'SHELXS (Sheldrick, 2008)'
_diffrn_ambient_temperature 150(2)
_diffrn_measured_fraction_theta_full 1.000
_diffrn_measured_fraction_theta_max 1.000
_diffrn_measurement_device_type 'Bruker SMART 1000 CCD diffractometer'
_diffrn_measurement_method '\w rotation with narrow frames'
_diffrn_radiation_monochromator graphite
_diffrn_radiation_type MoK\a
_diffrn_radiation_wavelength 0.71073
_diffrn_reflns_av_R_equivalents 0.0360
_diffrn_reflns_av_unetI/netI 0.0309
_diffrn_reflns_Laue_measured_fraction_full 1.000
_diffrn_reflns_Laue_measured_fraction_max 1.000
_diffrn_reflns_limit_h_max 11
_diffrn_reflns_limit_h_min -10
_diffrn_reflns_limit_k_max 38
_diffrn_reflns_limit_k_min -38
_diffrn_reflns_limit_l_max 12
_diffrn_reflns_limit_l_min -12
_diffrn_reflns_number 21757
_diffrn_reflns_point_group_measured_fraction_full 1.000
_diffrn_reflns_point_group_measured_fraction_max 1.000
_diffrn_reflns_theta_full 24.999
_diffrn_reflns_theta_max 24.999
_diffrn_reflns_theta_min 2.101
_diffrn_source 'fine-focus sealed tube'
_exptl_absorpt_coefficient_mu 0.211
_exptl_absorpt_correction_T_max 0.963
_exptl_absorpt_correction_T_min 0.884
_exptl_absorpt_correction_type multi-scan
_exptl_absorpt_process_details 'SADABS v2004/1, Sheldrick, G.M., (2004)'
_exptl_crystal_colour green
_exptl_crystal_density_diffrn 1.131
_exptl_crystal_density_method 'not measured'
_exptl_crystal_description block
_exptl_crystal_F_000 1106
_exptl_crystal_size_max 0.600
_exptl_crystal_size_mid 0.580
_exptl_crystal_size_min 0.180
_refine_diff_density_max 0.476
_refine_diff_density_min -0.329
_refine_diff_density_rms 0.056
_refine_ls_extinction_method none
_refine_ls_goodness_of_fit_ref 1.209
_refine_ls_hydrogen_treatment constr
_refine_ls_matrix_type full
_refine_ls_number_parameters 466
_refine_ls_number_reflns 5329
_refine_ls_number_restraints 891
_refine_ls_restrained_S_all 1.163
_refine_ls_R_factor_all 0.1300
_refine_ls_R_factor_gt 0.1135
_refine_ls_shift/su_max 0.002
_refine_ls_shift/su_mean 0.000
_refine_ls_structure_factor_coef Fsqd
_refine_ls_weighting_details 'w=1/[\s^2^(Fo^2^)+(0.0422P)^2^+7.7250P] where P=(Fo^2^+2Fc^2^)/3'
_refine_ls_weighting_scheme calc
_refine_ls_wR_factor_gt 0.2462
_refine_ls_wR_factor_ref 0.2562
_reflns_Friedel_coverage 0.000
_reflns_number_gt 4315
_reflns_number_total 5329
_reflns_threshold_expression 'I > 2\s(I)'
_cod_data_source_file d5dt02846a2.cif
_cod_data_source_block 3
_cod_original_sg_symbol_H-M 'P 21/c'
_cod_database_code 7720469
_shelx_shelxl_version_number 2019/3
_shelx_space_group_comment
; 
The symmetry employed for this shelxl refinement is uniquely defined 
by the following loop, which should always be used as a source of 
symmetry information in preference to the above space-group names. 
They are only intended as comments. 
;
_shelx_estimated_absorpt_t_min 0.884
_shelx_estimated_absorpt_t_max 0.963

loop_
_space_group_symop_operation_xyz
'x, y, z'
'-x, y+1/2, -z+1/2'
'-x, -y, -z'
'x, -y-1/2, z-1/2'

loop_
_atom_site_label
_atom_site_type_symbol
_atom_site_fract_x
_atom_site_fract_y
_atom_site_fract_z
_atom_site_U_iso_or_equiv
_atom_site_adp_type
_atom_site_occupancy
_atom_site_site_symmetry_order
_atom_site_calc_flag
_atom_site_refinement_flags_posn
_atom_site_refinement_flags_adp
_atom_site_refinement_flags_occupancy
_atom_site_disorder_assembly
_atom_site_disorder_group
V1 V 0.05198(17) 0.50559(5) 0.52305(15) 0.0406(4) Uani 0.5 1 d . . P . .
O2 O 0.2077(7) 0.5235(2) 0.6004(6) 0.0495(16) Uani 0.5 1 d . . P . .
O1 O 0.0059(4) 0.53381(9) 0.3620(3) 0.0511(8) Uani 1 1 d . . . . .
C1 C 0.0665(5) 0.53075(15) 0.2601(4) 0.0453(11) Uani 1 1 d . . . . .
C2 C 0.1357(5) 0.49418(15) 0.2337(4) 0.0462(11) Uani 1 1 d . . . . .
C3 C 0.1963(6) 0.49187(18) 0.1233(5) 0.0600(14) Uani 1 1 d . . . . .
H3 H 0.238589 0.466399 0.104211 0.072 Uiso 1 1 calc R U . . .
C4 C 0.1954(6) 0.5257(2) 0.0432(5) 0.0618(14) Uani 1 1 d . . . . .
C5 C 0.1269(6) 0.56109(19) 0.0701(5) 0.0603(14) Uani 1 1 d . . . . .
H5 H 0.123567 0.584372 0.013671 0.072 Uiso 1 1 calc R U . . .
C6 C 0.0619(5) 0.56512(16) 0.1753(5) 0.0520(12) Uani 1 1 d . . . . .
C7 C 0.1489(6) 0.45771(15) 0.3147(5) 0.0508(12) Uani 1 1 d . . . . .
H7 H 0.194638 0.434253 0.286053 0.061 Uiso 1 1 calc R U . . .
N1 N 0.1067(5) 0.45278(11) 0.4213(4) 0.0492(10) Uani 1 1 d . . . . .
C8 C 0.2676(7) 0.5236(2) -0.0717(5) 0.084(2) Uani 1 1 d . . . . .
H8A H 0.373477 0.516624 -0.038968 0.126 Uiso 1 1 calc R U . . .
H8B H 0.257775 0.550650 -0.116139 0.126 Uiso 1 1 calc R U . . .
H8C H 0.217898 0.502160 -0.133878 0.126 Uiso 1 1 calc R U . . .
C9 C 0.1428(6) 0.41240(14) 0.4825(5) 0.0513(10) Uani 1 1 d . U . . .
C10 C 0.0440(7) 0.37999(16) 0.4438(6) 0.0674(13) Uani 1 1 d . U . . .
C11 C 0.0886(9) 0.34070(18) 0.5017(8) 0.0913(19) Uani 1 1 d . U . . .
H11 H 0.023585 0.317542 0.477645 0.110 Uiso 1 1 calc R U . . .
C12 C 0.2209(10) 0.3353(2) 0.5900(8) 0.102(2) Uani 1 1 d . U . . .
H12 H 0.248208 0.308637 0.627349 0.122 Uiso 1 1 calc R U . . .
C13 C 0.3142(8) 0.3678(2) 0.6250(7) 0.0901(18) Uani 1 1 d . U . . .
H13 H 0.407197 0.363502 0.687025 0.108 Uiso 1 1 calc R U . . .
C14 C 0.2794(7) 0.40758(18) 0.5736(6) 0.0660(12) Uani 1 1 d . U . . .
C15 C -0.1035(7) 0.3846(2) 0.3438(7) 0.0829(16) Uani 1 1 d D U . . .
H15 H -0.119656 0.414548 0.317844 0.099 Uiso 0.753(18) 1 calc R U P A 1
H15X H -0.072035 0.409987 0.302619 0.099 Uiso 0.247(18) 1 calc R U P A 2
C16 C -0.1206(11) 0.3583(2) 0.2222(7) 0.116(3) Uani 1 1 d D U . . .
H16A H -0.030768 0.360828 0.189647 0.174 Uiso 1 1 calc R U . . .
H16B H -0.207486 0.367829 0.154298 0.174 Uiso 1 1 calc R U . . .
H16C H -0.134680 0.329118 0.243609 0.174 Uiso 1 1 calc R U . . .
C17 C -0.2298(11) 0.3699(6) 0.4072(11) 0.119(5) Uani 0.753(18) 1 d D U P A 1
H17A H -0.224984 0.385920 0.487516 0.143 Uiso 0.753(18) 1 calc R U P A 1
H17B H -0.326989 0.374276 0.344978 0.143 Uiso 0.753(18) 1 calc R U P A 1
H17C H -0.216790 0.340227 0.428954 0.143 Uiso 0.753(18) 1 calc R U P A 1
C17X C -0.233(2) 0.4058(11) 0.378(3) 0.082(8) Uani 0.247(18) 1 d D U P A 2
H17D H -0.197341 0.421231 0.460061 0.098 Uiso 0.247(18) 1 calc R U P A 2
H17E H -0.278874 0.425189 0.306961 0.098 Uiso 0.247(18) 1 calc R U P A 2
H17F H -0.305965 0.384949 0.387738 0.098 Uiso 0.247(18) 1 calc R U P A 2
C18 C 0.3882(8) 0.4429(2) 0.6117(7) 0.0914(18) Uani 1 1 d D U . . .
H18 H 0.335263 0.469380 0.578563 0.110 Uiso 1 1 calc R U . . .
C19 C 0.4466(10) 0.4463(3) 0.7605(8) 0.134(3) Uani 1 1 d D U . . .
H19A H 0.362615 0.450015 0.800369 0.201 Uiso 1 1 calc R U . . .
H19B H 0.513893 0.470264 0.781970 0.201 Uiso 1 1 calc R U . . .
H19C H 0.500899 0.420827 0.794779 0.201 Uiso 1 1 calc R U . . .
C20 C 0.5194(10) 0.4380(4) 0.5495(10) 0.154(4) Uani 1 1 d D U . . .
H20A H 0.572967 0.412139 0.580936 0.231 Uiso 1 1 calc R U . . .
H20B H 0.587172 0.461708 0.574049 0.231 Uiso 1 1 calc R U . . .
H20C H 0.482185 0.436892 0.453594 0.231 Uiso 1 1 calc R U . . .
C21 C -0.0089(7) 0.60418(17) 0.1925(6) 0.0684(16) Uani 1 1 d . . . . .
H21 H -0.051516 0.607712 0.265114 0.082 Uiso 1 1 calc R U . . .
N2 N -0.0143(7) 0.63365(17) 0.1114(6) 0.0909(16) Uani 1 1 d D U . . .
C22 C -0.0998(14) 0.6706(3) 0.1121(15) 0.093(3) Uani 0.658(8) 1 d D U P B 1
C23 C -0.2458(17) 0.6757(4) 0.0310(17) 0.114(3) Uani 0.658(8) 1 d D U P B 1
C24 C -0.3177(17) 0.7130(4) 0.0388(17) 0.130(4) Uani 0.658(8) 1 d D U P B 1
H24 H -0.418864 0.716467 -0.008385 0.156 Uiso 0.658(8) 1 calc R U P B 1
C25 C -0.2411(19) 0.7459(4) 0.1169(18) 0.128(4) Uani 0.658(8) 1 d D U P B 1
H25 H -0.289240 0.771876 0.119647 0.153 Uiso 0.658(8) 1 calc R U P B 1
C26 C -0.1010(19) 0.7402(4) 0.1863(17) 0.114(3) Uani 0.658(8) 1 d D U P B 1
H26 H -0.049840 0.762512 0.237969 0.137 Uiso 0.658(8) 1 calc R U P B 1
C27 C -0.0280(17) 0.7027(3) 0.1854(13) 0.097(3) Uani 0.658(8) 1 d D U P B 1
C28 C -0.310(2) 0.6393(5) -0.066(2) 0.138(4) Uani 0.658(8) 1 d D U P B 1
H28 H -0.229580 0.617853 -0.055461 0.166 Uiso 0.658(8) 1 calc R U P B 1
C29 C -0.435(2) 0.6196(7) -0.0249(18) 0.198(7) Uani 0.658(8) 1 d D U P B 1
H29A H -0.402950 0.612155 0.068413 0.297 Uiso 0.658(8) 1 calc R U P B 1
H29B H -0.518853 0.639141 -0.038761 0.297 Uiso 0.658(8) 1 calc R U P B 1
H29C H -0.466453 0.594429 -0.077348 0.297 Uiso 0.658(8) 1 calc R U P B 1
C30 C -0.354(2) 0.6508(5) -0.2045(17) 0.148(5) Uani 0.658(8) 1 d D U P B 1
H30A H -0.268939 0.663801 -0.229061 0.221 Uiso 0.658(8) 1 calc R U P B 1
H30B H -0.384619 0.625853 -0.258057 0.221 Uiso 0.658(8) 1 calc R U P B 1
H30C H -0.437019 0.670565 -0.219471 0.221 Uiso 0.658(8) 1 calc R U P B 1
C31 C 0.1310(18) 0.6988(4) 0.2676(13) 0.107(3) Uani 0.658(8) 1 d D U P B 1
H31 H 0.139141 0.671190 0.312884 0.128 Uiso 0.658(8) 1 calc R U P B 1
C32 C 0.189(2) 0.7312(4) 0.3731(13) 0.136(5) Uani 0.658(8) 1 d D U P B 1
H32A H 0.292990 0.724780 0.418178 0.204 Uiso 0.658(8) 1 calc R U P B 1
H32B H 0.184141 0.758802 0.332578 0.204 Uiso 0.658(8) 1 calc R U P B 1
H32C H 0.128137 0.730896 0.436875 0.204 Uiso 0.658(8) 1 calc R U P B 1
C33 C 0.2395(19) 0.6977(9) 0.1765(19) 0.143(6) Uani 0.658(8) 1 d D U P B 1
H33A H 0.342380 0.695176 0.230101 0.215 Uiso 0.658(8) 1 calc R U P B 1
H33B H 0.215540 0.673757 0.116972 0.215 Uiso 0.658(8) 1 calc R U P B 1
H33C H 0.229124 0.723423 0.124812 0.215 Uiso 0.658(8) 1 calc R U P B 1
C22X C -0.052(2) 0.6746(6) 0.156(3) 0.100(4) Uani 0.342(8) 1 d D U P B 2
C23X C -0.204(3) 0.6879(6) 0.100(3) 0.114(4) Uani 0.342(8) 1 d D U P B 2
C24X C -0.240(3) 0.7286(7) 0.127(4) 0.124(4) Uani 0.342(8) 1 d D U P B 2
H24X H -0.334037 0.740001 0.083144 0.149 Uiso 0.342(8) 1 calc R U P B 2
C25X C -0.136(3) 0.7528(7) 0.218(3) 0.123(5) Uani 0.342(8) 1 d D U P B 2
H25X H -0.169107 0.777961 0.249141 0.148 Uiso 0.342(8) 1 calc R U P B 2
C26X C 0.007(3) 0.7416(6) 0.264(3) 0.117(4) Uani 0.342(8) 1 d D U P B 2
H26X H 0.078591 0.759830 0.316291 0.140 Uiso 0.342(8) 1 calc R U P B 2
C27X C 0.047(3) 0.7016(6) 0.230(3) 0.103(4) Uani 0.342(8) 1 d D U P B 2
C28X C -0.308(2) 0.6567(9) 0.009(3) 0.123(5) Uani 0.342(8) 1 d D U P B 2
H28X H -0.286176 0.629182 0.054995 0.148 Uiso 0.342(8) 1 calc R U P B 2
C29X C -0.471(2) 0.6632(10) -0.010(3) 0.152(7) Uani 0.342(8) 1 d D U P B 2
H29D H -0.492733 0.666813 0.076166 0.227 Uiso 0.342(8) 1 calc R U P B 2
H29E H -0.501768 0.688177 -0.063208 0.227 Uiso 0.342(8) 1 calc R U P B 2
H29F H -0.525059 0.638982 -0.054310 0.227 Uiso 0.342(8) 1 calc R U P B 2
C30X C -0.269(4) 0.6511(12) -0.117(3) 0.144(8) Uani 0.342(8) 1 d D U P B 2
H30D H -0.160928 0.646862 -0.101386 0.215 Uiso 0.342(8) 1 calc R U P B 2
H30E H -0.321486 0.626752 -0.162890 0.215 Uiso 0.342(8) 1 calc R U P B 2
H30F H -0.298195 0.675947 -0.171788 0.215 Uiso 0.342(8) 1 calc R U P B 2
C31X C 0.212(3) 0.6904(7) 0.284(2) 0.111(5) Uani 0.342(8) 1 d D U P B 2
H31X H 0.212615 0.660484 0.310390 0.133 Uiso 0.342(8) 1 calc R U P B 2
C32X C 0.304(3) 0.7130(9) 0.404(3) 0.144(8) Uani 0.342(8) 1 d D U P B 2
H32D H 0.406246 0.702218 0.425561 0.217 Uiso 0.342(8) 1 calc R U P B 2
H32E H 0.305250 0.742890 0.385045 0.217 Uiso 0.342(8) 1 calc R U P B 2
H32F H 0.260257 0.708565 0.478535 0.217 Uiso 0.342(8) 1 calc R U P B 2
C33X C 0.292(4) 0.6920(17) 0.172(3) 0.139(8) Uani 0.342(8) 1 d D U P B 2
H33D H 0.232043 0.677350 0.095229 0.208 Uiso 0.342(8) 1 calc R U P B 2
H33E H 0.305467 0.721044 0.149556 0.208 Uiso 0.342(8) 1 calc R U P B 2
H33F H 0.389739 0.678487 0.201696 0.208 Uiso 0.342(8) 1 calc R U P B 2

loop_
_atom_site_aniso_label
_atom_site_aniso_U_11
_atom_site_aniso_U_22
_atom_site_aniso_U_33
_atom_site_aniso_U_23
_atom_site_aniso_U_13
_atom_site_aniso_U_12
V1 0.0511(10) 0.0364(8) 0.0379(9) -0.0026(7) 0.0177(8) 0.0061(8)
O2 0.052(4) 0.053(4) 0.047(4) -0.011(3) 0.018(3) -0.002(3)
O1 0.069(2) 0.0399(17) 0.0526(19) 0.0037(14) 0.0294(17) 0.0117(16)
C1 0.048(3) 0.051(3) 0.038(2) -0.002(2) 0.011(2) -0.002(2)
C2 0.045(3) 0.058(3) 0.037(2) -0.003(2) 0.013(2) 0.004(2)
C3 0.062(3) 0.077(4) 0.045(3) -0.010(3) 0.021(2) 0.000(3)
C4 0.053(3) 0.096(4) 0.038(3) 0.003(3) 0.016(2) 0.000(3)
C5 0.050(3) 0.081(4) 0.048(3) 0.015(3) 0.011(2) -0.005(3)
C6 0.048(3) 0.062(3) 0.046(3) 0.007(2) 0.012(2) 0.000(2)
C7 0.061(3) 0.045(3) 0.051(3) -0.014(2) 0.023(2) 0.004(2)
N1 0.071(3) 0.0352(19) 0.047(2) -0.0025(17) 0.026(2) 0.0098(19)
C8 0.074(4) 0.133(6) 0.050(3) 0.009(4) 0.026(3) 0.006(4)
C9 0.061(3) 0.042(2) 0.057(3) -0.002(2) 0.0264(19) 0.0126(18)
C10 0.078(3) 0.044(2) 0.087(3) -0.009(2) 0.033(2) 0.006(2)
C11 0.114(5) 0.043(3) 0.128(6) 0.001(3) 0.050(3) 0.006(3)
C12 0.128(5) 0.065(3) 0.125(6) 0.028(4) 0.055(4) 0.043(3)
C13 0.095(4) 0.091(3) 0.086(4) 0.019(3) 0.026(3) 0.046(3)
C14 0.068(3) 0.071(3) 0.061(3) 0.001(2) 0.020(2) 0.023(2)
C15 0.080(3) 0.073(4) 0.096(4) -0.023(3) 0.022(3) -0.010(3)
C16 0.186(8) 0.090(5) 0.072(4) -0.011(4) 0.031(4) 0.008(5)
C17 0.075(5) 0.186(14) 0.097(7) 0.024(8) 0.022(5) 0.005(7)
C17X 0.066(8) 0.107(18) 0.069(14) -0.004(12) 0.010(8) -0.002(11)
C18 0.071(4) 0.110(4) 0.085(4) -0.013(4) 0.005(3) 0.002(3)
C19 0.113(7) 0.177(9) 0.093(4) -0.043(6) -0.007(4) 0.007(6)
C20 0.108(6) 0.210(11) 0.158(8) -0.052(8) 0.060(6) -0.054(6)
C21 0.083(4) 0.059(3) 0.068(4) 0.018(3) 0.028(3) 0.007(3)
N2 0.117(4) 0.069(3) 0.094(4) 0.033(3) 0.041(3) 0.010(3)
C22 0.117(6) 0.057(4) 0.101(7) 0.034(4) 0.017(5) 0.004(4)
C23 0.125(6) 0.067(5) 0.132(7) 0.032(5) 0.001(5) 0.010(4)
C24 0.139(7) 0.079(5) 0.151(8) 0.038(5) -0.003(6) 0.024(5)
C25 0.157(7) 0.067(5) 0.148(8) 0.034(6) 0.017(6) 0.025(5)
C26 0.153(7) 0.062(4) 0.119(8) 0.025(5) 0.020(6) 0.007(5)
C27 0.130(6) 0.060(4) 0.097(6) 0.031(4) 0.019(4) 0.001(4)
C28 0.132(8) 0.084(7) 0.171(9) 0.019(6) -0.012(7) -0.008(6)
C29 0.230(15) 0.191(15) 0.159(12) 0.002(12) 0.024(11) -0.100(11)
C30 0.138(13) 0.162(13) 0.146(8) -0.017(8) 0.039(9) -0.003(10)
C31 0.136(7) 0.066(5) 0.107(7) 0.028(5) 0.009(5) -0.011(5)
C32 0.181(12) 0.072(7) 0.131(8) 0.020(5) -0.006(7) -0.034(8)
C33 0.123(9) 0.152(15) 0.148(10) 0.028(9) 0.022(9) -0.019(12)
C22X 0.127(6) 0.063(5) 0.110(8) 0.038(5) 0.031(6) 0.014(5)
C23X 0.134(6) 0.076(6) 0.129(8) 0.040(6) 0.028(6) 0.026(5)
C24X 0.142(8) 0.079(7) 0.144(9) 0.036(7) 0.022(7) 0.029(6)
C25X 0.151(8) 0.079(7) 0.137(10) 0.033(7) 0.030(8) 0.024(6)
C26X 0.145(8) 0.071(6) 0.133(9) 0.027(6) 0.030(7) 0.011(7)
C27X 0.135(7) 0.064(5) 0.114(8) 0.035(5) 0.038(6) 0.006(6)
C28X 0.125(7) 0.094(8) 0.141(9) 0.025(7) 0.014(7) 0.039(7)
C29X 0.122(7) 0.150(17) 0.166(17) 0.040(16) 0.006(10) 0.050(10)
C30X 0.137(15) 0.153(17) 0.124(11) 0.026(11) 0.002(11) 0.033(15)
C31X 0.136(8) 0.064(9) 0.129(10) 0.021(8) 0.027(8) 0.004(7)
C32X 0.144(14) 0.092(15) 0.187(14) -0.019(13) 0.023(11) -0.018(14)
C33X 0.132(16) 0.134(19) 0.152(13) 0.067(14) 0.039(14) 0.050(17)

loop_
_atom_type_symbol
_atom_type_description
_atom_type_scat_dispersion_real
_atom_type_scat_dispersion_imag
_atom_type_scat_source
C C 0.0033 0.0016 'International Tables Vol C Tables 4.2.6.8 and 6.1.1.4'
H H 0.0000 0.0000 'International Tables Vol C Tables 4.2.6.8 and 6.1.1.4'
N N 0.0061 0.0033 'International Tables Vol C Tables 4.2.6.8 and 6.1.1.4'
O O 0.0106 0.0060 'International Tables Vol C Tables 4.2.6.8 and 6.1.1.4'
V V 0.3005 0.5294 'International Tables Vol C Tables 4.2.6.8 and 6.1.1.4'

loop_
_geom_angle_atom_site_label_1
_geom_angle_atom_site_label_2
_geom_angle_atom_site_label_3
_geom_angle
_geom_angle_site_symmetry_1
_geom_angle_site_symmetry_3
_geom_angle_publ_flag
V1 V1 O2 176.8(3) 3_566 . ?
V1 V1 O1 76.7(2) 3_566 . ?
O2 V1 O1 105.0(3) . . ?
V1 V1 O1 71.9(2) 3_566 3_566 ?
O2 V1 O1 106.4(3) . 3_566 ?
O1 V1 O1 148.57(10) . 3_566 ?
V1 V1 N1 78.4(2) 3_566 . ?
O2 V1 N1 104.3(3) . . ?
O1 V1 N1 87.73(15) . . ?
O1 V1 N1 86.04(15) 3_566 . ?
V1 V1 N1 74.0(2) 3_566 3_566 ?
O2 V1 N1 103.3(3) . 3_566 ?
O1 V1 N1 86.00(15) . 3_566 ?
O1 V1 N1 85.44(15) 3_566 3_566 ?
N1 V1 N1 152.42(9) . 3_566 ?
C1 O1 V1 130.2(3) . . ?
C1 O1 V1 134.4(3) . 3_566 ?
O1 C1 C2 121.9(4) . . ?
O1 C1 C6 119.8(4) . . ?
C2 C1 C6 118.3(4) . . ?
C1 C2 C3 120.3(5) . . ?
C1 C2 C7 122.8(4) . . ?
C3 C2 C7 116.9(4) . . ?
C4 C3 C2 121.4(5) . . ?
C4 C3 H3 119.3 . . ?
C2 C3 H3 119.3 . . ?
C5 C4 C3 117.5(5) . . ?
C5 C4 C8 121.4(5) . . ?
C3 C4 C8 121.1(6) . . ?
C4 C5 C6 123.9(5) . . ?
C4 C5 H5 118.0 . . ?
C6 C5 H5 118.0 . . ?
C5 C6 C1 118.6(5) . . ?
C5 C6 C21 118.7(5) . . ?
C1 C6 C21 122.7(4) . . ?
N1 C7 C2 128.2(4) . . ?
N1 C7 H7 115.9 . . ?
C2 C7 H7 115.9 . . ?
C7 N1 C9 114.2(4) . . ?
C7 N1 V1 120.1(3) . . ?
C9 N1 V1 123.2(3) . . ?
C7 N1 V1 122.2(3) . 3_566 ?
C9 N1 V1 121.9(3) . 3_566 ?
C4 C8 H8A 109.5 . . ?
C4 C8 H8B 109.5 . . ?
H8A C8 H8B 109.5 . . ?
C4 C8 H8C 109.5 . . ?
H8A C8 H8C 109.5 . . ?
H8B C8 H8C 109.5 . . ?
C10 C9 C14 122.7(5) . . ?
C10 C9 N1 118.9(5) . . ?
C14 C9 N1 118.3(5) . . ?
C9 C10 C11 116.5(6) . . ?
C9 C10 C15 123.3(5) . . ?
C11 C10 C15 120.1(6) . . ?
C12 C11 C10 121.7(7) . . ?
C12 C11 H11 119.2 . . ?
C10 C11 H11 119.2 . . ?
C13 C12 C11 119.9(7) . . ?
C13 C12 H12 120.1 . . ?
C11 C12 H12 120.1 . . ?
C12 C13 C14 122.4(7) . . ?
C12 C13 H13 118.8 . . ?
C14 C13 H13 118.8 . . ?
C9 C14 C13 116.8(6) . . ?
C9 C14 C18 122.2(5) . . ?
C13 C14 C18 120.9(6) . . ?
C17X C15 C16 122.6(12) . . ?
C17X C15 C10 121.2(11) . . ?
C16 C15 C10 114.8(6) . . ?
C16 C15 C17 105.3(8) . . ?
C10 C15 C17 108.6(7) . . ?
C16 C15 H15 109.4 . . ?
C10 C15 H15 109.4 . . ?
C17 C15 H15 109.4 . . ?
C17X C15 H15X 94.0 . . ?
C16 C15 H15X 94.0 . . ?
C10 C15 H15X 94.0 . . ?
C15 C16 H16A 109.5 . . ?
C15 C16 H16B 109.5 . . ?
H16A C16 H16B 109.5 . . ?
C15 C16 H16C 109.5 . . ?
H16A C16 H16C 109.5 . . ?
H16B C16 H16C 109.5 . . ?
C15 C17 H17A 109.5 . . ?
C15 C17 H17B 109.5 . . ?
H17A C17 H17B 109.5 . . ?
C15 C17 H17C 109.5 . . ?
H17A C17 H17C 109.5 . . ?
H17B C17 H17C 109.5 . . ?
C15 C17X H17D 109.5 . . ?
C15 C17X H17E 109.5 . . ?
H17D C17X H17E 109.5 . . ?
C15 C17X H17F 109.5 . . ?
H17D C17X H17F 109.5 . . ?
H17E C17X H17F 109.5 . . ?
C14 C18 C19 111.6(7) . . ?
C14 C18 C20 111.1(6) . . ?
C19 C18 C20 109.4(7) . . ?
C14 C18 H18 108.2 . . ?
C19 C18 H18 108.2 . . ?
C20 C18 H18 108.2 . . ?
C18 C19 H19A 109.5 . . ?
C18 C19 H19B 109.5 . . ?
H19A C19 H19B 109.5 . . ?
C18 C19 H19C 109.5 . . ?
H19A C19 H19C 109.5 . . ?
H19B C19 H19C 109.5 . . ?
C18 C20 H20A 109.5 . . ?
C18 C20 H20B 109.5 . . ?
H20A C20 H20B 109.5 . . ?
C18 C20 H20C 109.5 . . ?
H20A C20 H20C 109.5 . . ?
H20B C20 H20C 109.5 . . ?
N2 C21 C6 120.4(6) . . ?
N2 C21 H21 119.8 . . ?
C6 C21 H21 119.8 . . ?
C21 N2 C22 123.1(8) . . ?
C21 N2 C22X 115.1(14) . . ?
C27 C22 C23 120.8(11) . . ?
C27 C22 N2 116.2(10) . . ?
C23 C22 N2 122.7(11) . . ?
C24 C23 C22 117.7(14) . . ?
C24 C23 C28 125.1(14) . . ?
C22 C23 C28 117.1(11) . . ?
C23 C24 C25 120.2(14) . . ?
C23 C24 H24 119.9 . . ?
C25 C24 H24 119.9 . . ?
C26 C25 C24 119.5(13) . . ?
C26 C25 H25 120.3 . . ?
C24 C25 H25 120.3 . . ?
C25 C26 C27 121.8(15) . . ?
C25 C26 H26 119.1 . . ?
C27 C26 H26 119.1 . . ?
C22 C27 C26 119.7(14) . . ?
C22 C27 C31 122.0(10) . . ?
C26 C27 C31 118.4(13) . . ?
C30 C28 C29 111.1(15) . . ?
C30 C28 C23 115.0(13) . . ?
C29 C28 C23 109.2(18) . . ?
C30 C28 H28 107.0 . . ?
C29 C28 H28 107.0 . . ?
C23 C28 H28 107.0 . . ?
C28 C29 H29A 109.5 . . ?
C28 C29 H29B 109.5 . . ?
H29A C29 H29B 109.5 . . ?
C28 C29 H29C 109.5 . . ?
H29A C29 H29C 109.5 . . ?
H29B C29 H29C 109.5 . . ?
C28 C30 H30A 109.5 . . ?
C28 C30 H30B 109.5 . . ?
H30A C30 H30B 109.5 . . ?
C28 C30 H30C 109.5 . . ?
H30A C30 H30C 109.5 . . ?
H30B C30 H30C 109.5 . . ?
C27 C31 C32 118.4(13) . . ?
C27 C31 C33 109.7(11) . . ?
C32 C31 C33 107.5(13) . . ?
C27 C31 H31 106.9 . . ?
C32 C31 H31 106.9 . . ?
C33 C31 H31 106.9 . . ?
C31 C32 H32A 109.5 . . ?
C31 C32 H32B 109.5 . . ?
H32A C32 H32B 109.5 . . ?
C31 C32 H32C 109.5 . . ?
H32A C32 H32C 109.5 . . ?
H32B C32 H32C 109.5 . . ?
C31 C33 H33A 109.5 . . ?
C31 C33 H33B 109.5 . . ?
H33A C33 H33B 109.5 . . ?
C31 C33 H33C 109.5 . . ?
H33A C33 H33C 109.5 . . ?
H33B C33 H33C 109.5 . . ?
C27X C22X C23X 119.3(16) . . ?
C27X C22X N2 125.0(16) . . ?
C23X C22X N2 115.1(15) . . ?
C24X C23X C22X 117(2) . . ?
C24X C23X C28X 126(2) . . ?
C22X C23X C28X 116.6(16) . . ?
C23X C24X C25X 120(2) . . ?
C23X C24X H24X 120.1 . . ?
C25X C24X H24X 120.1 . . ?
C26X C25X C24X 123(2) . . ?
C26X C25X H25X 118.7 . . ?
C24X C25X H25X 118.7 . . ?
C25X C26X C27X 117(2) . . ?
C25X C26X H26X 121.5 . . ?
C27X C26X H26X 121.5 . . ?
C22X C27X C26X 123(2) . . ?
C22X C27X C31X 122.0(16) . . ?
C26X C27X C31X 114.8(18) . . ?
C30X C28X C29X 112(2) . . ?
C30X C28X C23X 112(2) . . ?
C29X C28X C23X 116(2) . . ?
C30X C28X H28X 105.1 . . ?
C29X C28X H28X 105.1 . . ?
C23X C28X H28X 105.1 . . ?
C28X C29X H29D 109.5 . . ?
C28X C29X H29E 109.5 . . ?
H29D C29X H29E 109.5 . . ?
C28X C29X H29F 109.5 . . ?
H29D C29X H29F 109.5 . . ?
H29E C29X H29F 109.5 . . ?
C28X C30X H30D 109.5 . . ?
C28X C30X H30E 109.5 . . ?
H30D C30X H30E 109.5 . . ?
C28X C30X H30F 109.5 . . ?
H30D C30X H30F 109.5 . . ?
H30E C30X H30F 109.5 . . ?
C32X C31X C27X 120(2) . . ?
C32X C31X C33X 109.7(19) . . ?
C27X C31X C33X 109.7(18) . . ?
C32X C31X H31X 105.5 . . ?
C27X C31X H31X 105.5 . . ?
C33X C31X H31X 105.5 . . ?
C31X C32X H32D 109.5 . . ?
C31X C32X H32E 109.5 . . ?
H32D C32X H32E 109.5 . . ?
C31X C32X H32F 109.5 . . ?
H32D C32X H32F 109.5 . . ?
H32E C32X H32F 109.5 . . ?
C31X C33X H33D 109.5 . . ?
C31X C33X H33E 109.5 . . ?
H33D C33X H33E 109.5 . . ?
C31X C33X H33F 109.5 . . ?
H33D C33X H33F 109.5 . . ?
H33E C33X H33F 109.5 . . ?

loop_
_geom_bond_atom_site_label_1
_geom_bond_atom_site_label_2
_geom_bond_distance
_geom_bond_site_symmetry_2
_geom_bond_publ_flag
V1 V1 1.027(3) 3_566 ?
V1 O2 1.575(7) . ?
V1 O1 1.872(3) . ?
V1 O1 1.917(3) 3_566 ?
V1 N1 2.133(4) . ?
V1 N1 2.173(4) 3_566 ?
O1 C1 1.332(5) . ?
C1 C2 1.399(6) . ?
C1 C6 1.412(6) . ?
C2 C3 1.413(6) . ?
C2 C7 1.435(7) . ?
C3 C4 1.372(8) . ?
C3 H3 0.9500 . ?
C4 C5 1.367(8) . ?
C4 C8 1.522(7) . ?
C5 C6 1.393(7) . ?
C5 H5 0.9500 . ?
C6 C21 1.448(7) . ?
C7 N1 1.286(6) . ?
C7 H7 0.9500 . ?
N1 C9 1.448(6) . ?
C8 H8A 0.9800 . ?
C8 H8B 0.9800 . ?
C8 H8C 0.9800 . ?
C9 C10 1.378(7) . ?
C9 C14 1.389(7) . ?
C10 C11 1.416(8) . ?
C10 C15 1.506(9) . ?
C11 C12 1.349(10) . ?
C11 H11 0.9500 . ?
C12 C13 1.346(10) . ?
C12 H12 0.9500 . ?
C13 C14 1.391(8) . ?
C13 H13 0.9500 . ?
C14 C18 1.503(9) . ?
C15 C17X 1.494(17) . ?
C15 C16 1.506(9) . ?
C15 C17 1.559(11) . ?
C15 H15 1.0000 . ?
C15 H15X 1.0000 . ?
C16 H16A 0.9800 . ?
C16 H16B 0.9800 . ?
C16 H16C 0.9800 . ?
C17 H17A 0.9800 . ?
C17 H17B 0.9800 . ?
C17 H17C 0.9800 . ?
C17X H17D 0.9800 . ?
C17X H17E 0.9800 . ?
C17X H17F 0.9800 . ?
C18 C19 1.523(9) . ?
C18 C20 1.527(10) . ?
C18 H18 1.0000 . ?
C19 H19A 0.9800 . ?
C19 H19B 0.9800 . ?
C19 H19C 0.9800 . ?
C20 H20A 0.9800 . ?
C20 H20B 0.9800 . ?
C20 H20C 0.9800 . ?
C21 N2 1.266(7) . ?
C21 H21 0.9500 . ?
N2 C22 1.428(11) . ?
N2 C22X 1.468(15) . ?
C22 C27 1.355(15) . ?
C22 C23 1.414(16) . ?
C23 C24 1.383(16) . ?
C23 C28 1.56(2) . ?
C24 C25 1.41(2) . ?
C24 H24 0.9500 . ?
C25 C26 1.33(2) . ?
C25 H25 0.9500 . ?
C26 C27 1.383(15) . ?
C26 H26 0.9500 . ?
C27 C31 1.513(16) . ?
C28 C30 1.46(2) . ?
C28 C29 1.474(19) . ?
C28 H28 1.0000 . ?
C29 H29A 0.9800 . ?
C29 H29B 0.9800 . ?
C29 H29C 0.9800 . ?
C30 H30A 0.9800 . ?
C30 H30B 0.9800 . ?
C30 H30C 0.9800 . ?
C31 C32 1.516(13) . ?
C31 C33 1.555(14) . ?
C31 H31 1.0000 . ?
C32 H32A 0.9800 . ?
C32 H32B 0.9800 . ?
C32 H32C 0.9800 . ?
C33 H33A 0.9800 . ?
C33 H33B 0.9800 . ?
C33 H33C 0.9800 . ?
C22X C27X 1.356(19) . ?
C22X C23X 1.44(2) . ?
C23X C24X 1.39(2) . ?
C23X C28X 1.54(2) . ?
C24X C25X 1.41(3) . ?
C24X H24X 0.9500 . ?
C25X C26X 1.34(3) . ?
C25X H25X 0.9500 . ?
C26X C27X 1.404(19) . ?
C26X H26X 0.9500 . ?
C27X C31X 1.53(2) . ?
C28X C30X 1.48(3) . ?
C28X C29X 1.49(2) . ?
C28X H28X 1.0000 . ?
C29X H29D 0.9800 . ?
C29X H29E 0.9800 . ?
C29X H29F 0.9800 . ?
C30X H30D 0.9800 . ?
C30X H30E 0.9800 . ?
C30X H30F 0.9800 . ?
C31X C32X 1.516(16) . ?
C31X C33X 1.542(18) . ?
C31X H31X 1.0000 . ?
C32X H32D 0.9800 . ?
C32X H32E 0.9800 . ?
C32X H32F 0.9800 . ?
C33X H33D 0.9800 . ?
C33X H33E 0.9800 . ?
C33X H33F 0.9800 . ?

loop_
_geom_torsion_atom_site_label_1
_geom_torsion_atom_site_label_2
_geom_torsion_atom_site_label_3
_geom_torsion_atom_site_label_4
_geom_torsion
_geom_torsion_site_symmetry_1
_geom_torsion_site_symmetry_2
_geom_torsion_site_symmetry_3
_geom_torsion_site_symmetry_4
_geom_torsion_publ_flag
V1 V1 O1 C1 -112.0(4) 3_566 . . . ?
O2 V1 O1 C1 70.8(5) . . . . ?
O1 V1 O1 C1 -112.0(4) 3_566 . . . ?
N1 V1 O1 C1 -33.4(4) . . . . ?
N1 V1 O1 C1 173.5(4) 3_566 . . . ?
O2 V1 O1 V1 -177.2(3) . . . 3_566 ?
O1 V1 O1 V1 -0.002(1) 3_566 . . 3_566 ?
N1 V1 O1 V1 78.62(19) . . . 3_566 ?
N1 V1 O1 V1 -74.50(19) 3_566 . . 3_566 ?
V1 O1 C1 C2 26.8(7) . . . . ?
V1 O1 C1 C2 -15.8(7) 3_566 . . . ?
V1 O1 C1 C6 -153.2(4) . . . . ?
V1 O1 C1 C6 164.2(4) 3_566 . . . ?
O1 C1 C2 C3 178.9(4) . . . . ?
C6 C1 C2 C3 -1.2(7) . . . . ?
O1 C1 C2 C7 -1.1(7) . . . . ?
C6 C1 C2 C7 178.9(5) . . . . ?
C1 C2 C3 C4 3.1(8) . . . . ?
C7 C2 C3 C4 -177.0(5) . . . . ?
C2 C3 C4 C5 -3.2(8) . . . . ?
C2 C3 C4 C8 177.0(5) . . . . ?
C3 C4 C5 C6 1.6(8) . . . . ?
C8 C4 C5 C6 -178.6(5) . . . . ?
C4 C5 C6 C1 0.1(8) . . . . ?
C4 C5 C6 C21 -179.3(5) . . . . ?
O1 C1 C6 C5 179.6(4) . . . . ?
C2 C1 C6 C5 -0.3(7) . . . . ?
O1 C1 C6 C21 -1.0(8) . . . . ?
C2 C1 C6 C21 179.1(5) . . . . ?
C1 C2 C7 N1 -2.3(8) . . . . ?
C3 C2 C7 N1 177.8(5) . . . . ?
C2 C7 N1 C9 -177.4(5) . . . . ?
C2 C7 N1 V1 -14.9(7) . . . . ?
C2 C7 N1 V1 17.3(7) . . . 3_566 ?
C7 N1 C9 C10 -87.4(6) . . . . ?
V1 N1 C9 C10 110.7(5) . . . . ?
V1 N1 C9 C10 77.9(5) 3_566 . . . ?
C7 N1 C9 C14 89.7(6) . . . . ?
V1 N1 C9 C14 -72.1(5) . . . . ?
V1 N1 C9 C14 -104.9(5) 3_566 . . . ?
C14 C9 C10 C11 -0.3(8) . . . . ?
N1 C9 C10 C11 176.7(5) . . . . ?
C14 C9 C10 C15 -179.2(5) . . . . ?
N1 C9 C10 C15 -2.1(8) . . . . ?
C9 C10 C11 C12 0.0(10) . . . . ?
C15 C10 C11 C12 178.9(7) . . . . ?
C10 C11 C12 C13 0.0(12) . . . . ?
C11 C12 C13 C14 0.3(12) . . . . ?
C10 C9 C14 C13 0.5(8) . . . . ?
N1 C9 C14 C13 -176.5(5) . . . . ?
C10 C9 C14 C18 178.1(5) . . . . ?
N1 C9 C14 C18 1.0(7) . . . . ?
C12 C13 C14 C9 -0.5(10) . . . . ?
C12 C13 C14 C18 -178.1(7) . . . . ?
C9 C10 C15 C17X -74.8(19) . . . . ?
C11 C10 C15 C17X 106.3(19) . . . . ?
C9 C10 C15 C16 118.6(7) . . . . ?
C11 C10 C15 C16 -60.3(9) . . . . ?
C9 C10 C15 C17 -124.0(9) . . . . ?
C11 C10 C15 C17 57.2(10) . . . . ?
C9 C14 C18 C19 132.2(7) . . . . ?
C13 C14 C18 C19 -50.3(9) . . . . ?
C9 C14 C18 C20 -105.3(8) . . . . ?
C13 C14 C18 C20 72.1(9) . . . . ?
C5 C6 C21 N2 1.7(9) . . . . ?
C1 C6 C21 N2 -177.7(6) . . . . ?
C6 C21 N2 C22 171.0(8) . . . . ?
C6 C21 N2 C22X -164.8(11) . . . . ?
C21 N2 C22 C27 91.1(14) . . . . ?
C21 N2 C22 C23 -95.4(15) . . . . ?
C27 C22 C23 C24 -6(2) . . . . ?
N2 C22 C23 C24 -179.4(13) . . . . ?
C27 C22 C23 C28 170.9(15) . . . . ?
N2 C22 C23 C28 -2(2) . . . . ?
C22 C23 C24 C25 6(2) . . . . ?
C28 C23 C24 C25 -171.3(16) . . . . ?
C23 C24 C25 C26 -2(3) . . . . ?
C24 C25 C26 C27 -1(3) . . . . ?
C23 C22 C27 C26 3(2) . . . . ?
N2 C22 C27 C26 177.1(13) . . . . ?
C23 C22 C27 C31 -176.8(14) . . . . ?
N2 C22 C27 C31 -3.2(19) . . . . ?
C25 C26 C27 C22 0(3) . . . . ?
C25 C26 C27 C31 -179.8(15) . . . . ?
C24 C23 C28 C30 55(3) . . . . ?
C22 C23 C28 C30 -121.4(17) . . . . ?
C24 C23 C28 C29 -70(2) . . . . ?
C22 C23 C28 C29 112.9(18) . . . . ?
C22 C27 C31 C32 -164.0(14) . . . . ?
C26 C27 C31 C32 15.8(18) . . . . ?
C22 C27 C31 C33 72.1(18) . . . . ?
C26 C27 C31 C33 -108.1(17) . . . . ?
C21 N2 C22X C27X 86(3) . . . . ?
C21 N2 C22X C23X -103(2) . . . . ?
C27X C22X C23X C24X 0(4) . . . . ?
N2 C22X C23X C24X -172(3) . . . . ?
C27X C22X C23X C28X 176(3) . . . . ?
N2 C22X C23X C28X 4(4) . . . . ?
C22X C23X C24X C25X -8(5) . . . . ?
C28X C23X C24X C25X 176(3) . . . . ?
C23X C24X C25X C26X 13(5) . . . . ?
C24X C25X C26X C27X -8(5) . . . . ?
C23X C22X C27X C26X 5(5) . . . . ?
N2 C22X C27X C26X 176(2) . . . . ?
C23X C22X C27X C31X -176(3) . . . . ?
N2 C22X C27X C31X -5(5) . . . . ?
C25X C26X C27X C22X -1(4) . . . . ?
C25X C26X C27X C31X 180(3) . . . . ?
C24X C23X C28X C30X 105(4) . . . . ?
C22X C23X C28X C30X -71(3) . . . . ?
C24X C23X C28X C29X -25(4) . . . . ?
C22X C23X C28X C29X 159(3) . . . . ?
C22X C27X C31X C32X -157(3) . . . . ?
C26X C27X C31X C32X 23(4) . . . . ?
C22X C27X C31X C33X 75(4) . . . . ?
C26X C27X C31X C33X -106(3) . . . . ?
